data_2226662
loop_
_publ_author_name
'Elmuradov, Burkhon Zh.'
'Okmanov, Rasul Ya.'
'Abdurazakov, Asqar Sh.'
'Tashkhodjaev, Bakhodir'
'Shakhidoyatov, Khusnutdin M.'

_publ_section_title
;
 (<i>E</i>)-3-[4-(Dimethylamino)benzylidene]-2,3-dihydro-1<i>H</i>,9<i>H</i>-pyrrolo[2,1-<i>b</i>]quinazolin-9-one
;
_journal_coeditor_code SI2264
_journal_issue 7
_journal_name_full 'Acta Crystallographica Section E'
_journal_page_first o1592
_journal_paper_doi 10.1107/S1600536810020878
_journal_volume 66
_journal_year 2010
_chemical_formula_iupac 'C20 H19 N3 O'
_chemical_formula_moiety 'C20 H19 N3 O'
_chemical_formula_sum 'C20 H19 N3 O'
_chemical_formula_weight 317.38
_chemical_melting_point 514(2)
_chemical_name_systematic
;
(<i>E</i>)-3-[4-(Dimethylamino)benzylidene]-2,3-dihydro-
1<i>H</i>,9<i>H</i>-pyrrolo[2,1-<i>b</i>]quinazolin-9-one
;
_space_group_IT_number 14
_symmetry_cell_setting monoclinic
_symmetry_space_group_name_Hall '-P 2ybc'
_symmetry_space_group_name_H-M 'P 1 21/c 1'
_atom_sites_solution_hydrogens geom
_atom_sites_solution_primary direct
_atom_sites_solution_secondary difmap
_audit_creation_method SHELXL-97
_cell_angle_alpha 90.00
_cell_angle_beta 105.05(3)
_cell_angle_gamma 90.00
_cell_formula_units_Z 4
_cell_length_a 8.8030(18)
_cell_length_b 16.415(3)
_cell_length_c 11.463(2)
_cell_measurement_reflns_used 12
_cell_measurement_temperature 300.0(10)
_cell_measurement_theta_max 20
_cell_measurement_theta_min 10
_cell_volume 1599.6(6)
_computing_cell_refinement 'STADI4 (Stoe & Cie, 1997)'
_computing_data_collection 'STADI4 (Stoe & Cie, 1997)'
_computing_data_reduction 'X-RED (Stoe & Cie, 1997)'
_computing_molecular_graphics 'XP in SHELXTL (Sheldrick, 2008)'
_computing_publication_material 'SHELXL97 and PLATON (Spek, 2009)'
_computing_structure_refinement 'SHELXL97 (Sheldrick, 2008)'
_computing_structure_solution 'SHELXS97 (Sheldrick, 2008)'
_diffrn_ambient_temperature 300.0(10)
_diffrn_measured_fraction_theta_full 0.990
_diffrn_measured_fraction_theta_max 0.990
_diffrn_measurement_device 'Stoe Stadi-4 4-circle-diffractometer D092'
_diffrn_measurement_device_type 'Stoe Stadi-4 four-circle'
_diffrn_measurement_method
; Scan width (omega) = 1.32 - 1.56, scan ratio 2theta:omega = 0.00
  I(Net) and sigma(I) calculated according to Blessing (1987)
;
_diffrn_radiation_monochromator graphite
_diffrn_radiation_source 'fine-focus sealed tube'
_diffrn_radiation_type CuK\a
_diffrn_radiation_wavelength 1.54184
_diffrn_reflns_av_R_equivalents 0.0000
_diffrn_reflns_av_sigmaI/netI 0.0345
_diffrn_reflns_limit_h_max 9
_diffrn_reflns_limit_h_min -9
_diffrn_reflns_limit_k_max 18
_diffrn_reflns_limit_k_min 0
_diffrn_reflns_limit_l_max 12
_diffrn_reflns_limit_l_min 0
_diffrn_reflns_number 2446
_diffrn_reflns_theta_full 60.00
_diffrn_reflns_theta_max 60.00
_diffrn_reflns_theta_min 4.82
_diffrn_standards_decay_% 10.0
_diffrn_standards_interval_time 60
_diffrn_standards_number 3
_exptl_absorpt_coefficient_mu 0.659
_exptl_absorpt_correction_T_max 0.9062
_exptl_absorpt_correction_T_min 0.8543
_exptl_absorpt_correction_type psi-scan
_exptl_absorpt_process_details
;
(X-RED; Stoe & Cie, 1997).
;
_exptl_crystal_colour 'light yellow'
_exptl_crystal_density_diffrn 1.318
_exptl_crystal_density_method 'not measured'
_exptl_crystal_description prizmatic
_exptl_crystal_F_000 672
_exptl_crystal_size_max 0.60
_exptl_crystal_size_mid 0.20
_exptl_crystal_size_min 0.15
_refine_diff_density_max 0.163
_refine_diff_density_min -0.179
_refine_ls_extinction_coef 0.0033(3)
_refine_ls_extinction_expression Fc^*^=kFc[1+0.001xFc^2^\l^3^/sin(2\q)]^-1/4^
_refine_ls_extinction_method 'SHELXL97 (Sheldrick, 2008)'
_refine_ls_goodness_of_fit_ref 1.132
_refine_ls_hydrogen_treatment constr
_refine_ls_matrix_type full
_refine_ls_number_parameters 220
_refine_ls_number_reflns 2342
_refine_ls_number_restraints 0
_refine_ls_restrained_S_all 1.132
_refine_ls_R_factor_all 0.0859
_refine_ls_R_factor_gt 0.0571
_refine_ls_shift/su_max 0.000
_refine_ls_shift/su_mean 0.000
_refine_ls_structure_factor_coef Fsqd
_refine_ls_weighting_details 'w=1/[\s^2^(Fo^2^)+(0.0446P)^2^+1.0639P] where P=(Fo^2^+2Fc^2^)/3'
_refine_ls_weighting_scheme calc
_refine_ls_wR_factor_gt 0.1207
_refine_ls_wR_factor_ref 0.1415
_reflns_number_gt 1728
_reflns_number_total 2342
_reflns_threshold_expression I>2sigma(I)
_cod_data_source_file si2264.cif
_cod_data_source_block I
_cod_original_sg_symbol_H-M 'P 21/c'
_cod_database_code 2226662
_cod_database_fobs_code 2226662

loop_
_symmetry_equiv_pos_as_xyz
'x, y, z'
'-x, y+1/2, -z+1/2'
'-x, -y, -z'
'x, -y-1/2, z-1/2'

loop_
_atom_site_type_symbol
_atom_site_label
_atom_site_fract_x
_atom_site_fract_y
_atom_site_fract_z
_atom_site_U_iso_or_equiv
_atom_site_adp_type
_atom_site_calc_flag
_atom_site_refinement_flags
_atom_site_occupancy
_atom_site_disorder_assembly
_atom_site_disorder_group
O O1 -0.1964(3) 0.57316(13) 0.07780(19) 0.0553(7) Uani d . 1 . .
C C1 0.0365(4) 0.48250(18) 0.2373(3) 0.0496(9) Uani d . 1 . .
H H1A 0.0818 0.4880 0.1691 0.060 Uiso calc R 1 . .
H H1B -0.0432 0.4402 0.2197 0.060 Uiso calc R 1 . .
C C2 0.1634(4) 0.46318(18) 0.3530(3) 0.0435(8) Uani d . 1 . .
H H2A 0.1435 0.4107 0.3851 0.052 Uiso calc R 1 . .
H H2B 0.2663 0.4617 0.3370 0.052 Uiso calc R 1 . .
C C3 0.1562(3) 0.52982(17) 0.4410(3) 0.0373(7) Uani d . 1 . .
C C3A 0.0343(3) 0.58741(17) 0.3798(2) 0.0355(7) Uani d . 1 . .
N N4 -0.0078(3) 0.65349(14) 0.4246(2) 0.0391(6) Uani d . 1 . .
C C4A -0.1278(3) 0.69758(17) 0.3470(3) 0.0378(7) Uani d . 1 . .
C C5 -0.1799(4) 0.76888(18) 0.3914(3) 0.0459(8) Uani d . 1 . .
H H5A -0.1330 0.7856 0.4700 0.055 Uiso calc R 1 . .
C C6 -0.2995(4) 0.8144(2) 0.3201(3) 0.0495(8) Uani d . 1 . .
H H6A -0.3327 0.8618 0.3503 0.059 Uiso calc R 1 . .
C C7 -0.3707(4) 0.78958(19) 0.2026(3) 0.0476(8) Uani d . 1 . .
H H7A -0.4525 0.8201 0.1549 0.057 Uiso calc R 1 . .
C C8 -0.3213(3) 0.72058(19) 0.1568(3) 0.0452(8) Uani d . 1 . .
H H8A -0.3690 0.7047 0.0780 0.054 Uiso calc R 1 . .
C C8A -0.1995(3) 0.67373(17) 0.2279(3) 0.0379(7) Uani d . 1 . .
C C9 -0.1474(3) 0.59996(18) 0.1804(3) 0.0413(7) Uani d . 1 . .
N N10 -0.0298(3) 0.55973(14) 0.2639(2) 0.0384(6) Uani d . 1 . .
N N1' 0.7209(3) 0.34893(18) 0.8577(2) 0.0585(8) Uani d . 1 . .
C C1' 0.3643(3) 0.49063(17) 0.6292(2) 0.0375(7) Uani d . 1 . .
C C2' 0.4284(4) 0.42189(18) 0.5885(3) 0.0445(8) Uani d . 1 . .
H H2'A 0.3902 0.4064 0.5081 0.053 Uiso calc R 1 . .
C C3' 0.5455(4) 0.37605(19) 0.6621(3) 0.0451(8) Uani d . 1 . .
H H3'A 0.5847 0.3310 0.6303 0.054 Uiso calc R 1 . .
C C4' 0.6065(3) 0.39601(18) 0.7836(3) 0.0426(8) Uani d . 1 . .
C C5' 0.5453(4) 0.46547(19) 0.8262(3) 0.0462(8) Uani d . 1 . .
H H5'A 0.5839 0.4812 0.9064 0.055 Uiso calc R 1 . .
C C6' 0.4282(3) 0.51068(18) 0.7500(3) 0.0423(8) Uani d . 1 . .
H H6'A 0.3904 0.5566 0.7808 0.051 Uiso calc R 1 . .
C C7' 0.2395(3) 0.54038(17) 0.5554(3) 0.0383(7) Uani d . 1 . .
H H7'A 0.2135 0.5864 0.5934 0.046 Uiso calc R 1 . .
C C8' 0.7668(5) 0.3632(3) 0.9855(3) 0.0906(15) Uani d . 1 . .
H H8'A 0.6753 0.3623 1.0164 0.136 Uiso calc R 1 . .
H H8'B 0.8171 0.4154 1.0015 0.136 Uiso calc R 1 . .
H H8'C 0.8386 0.3214 1.0243 0.136 Uiso calc R 1 . .
C C9' 0.7788(4) 0.2766(2) 0.8122(3) 0.0617(10) Uani d . 1 . .
H H9'A 0.8256 0.2912 0.7482 0.093 Uiso calc R 1 . .
H H9'B 0.6932 0.2397 0.7818 0.093 Uiso calc R 1 . .
H H9'C 0.8562 0.2509 0.8762 0.093 Uiso calc R 1 . .

loop_
_atom_site_aniso_label
_atom_site_aniso_U_11
_atom_site_aniso_U_22
_atom_site_aniso_U_33
_atom_site_aniso_U_12
_atom_site_aniso_U_13
_atom_site_aniso_U_23
O1 0.0632(15) 0.0588(14) 0.0371(13) 0.0057(12) 0.0006(11) -0.0039(11)
C1 0.056(2) 0.0412(18) 0.0468(19) 0.0081(16) 0.0043(16) -0.0075(15)
C2 0.0460(18) 0.0406(18) 0.0415(17) 0.0033(15) 0.0072(15) -0.0009(14)
C3 0.0345(16) 0.0388(16) 0.0379(16) -0.0011(13) 0.0079(13) 0.0008(13)
C3A 0.0346(16) 0.0360(16) 0.0353(15) -0.0039(13) 0.0079(13) -0.0016(13)
N4 0.0348(14) 0.0373(14) 0.0418(14) 0.0027(11) 0.0039(11) -0.0016(11)
C4A 0.0363(17) 0.0348(16) 0.0427(17) -0.0020(13) 0.0111(14) 0.0033(13)
C5 0.0415(18) 0.0440(19) 0.0507(19) 0.0007(15) 0.0093(15) -0.0026(15)
C6 0.0465(19) 0.0432(18) 0.059(2) 0.0066(15) 0.0149(17) 0.0039(16)
C7 0.0395(18) 0.0464(19) 0.057(2) 0.0056(15) 0.0124(15) 0.0178(16)
C8 0.0378(17) 0.0506(19) 0.0455(18) 0.0015(15) 0.0079(14) 0.0109(15)
C8A 0.0375(17) 0.0371(17) 0.0384(16) -0.0026(13) 0.0088(13) 0.0044(13)
C9 0.0400(18) 0.0453(18) 0.0370(17) -0.0056(14) 0.0072(14) 0.0017(14)
N10 0.0401(14) 0.0368(14) 0.0356(13) 0.0023(11) 0.0051(11) -0.0017(11)
N1' 0.0514(17) 0.0607(19) 0.0523(17) 0.0112(15) -0.0062(14) 0.0008(14)
C1' 0.0340(16) 0.0379(17) 0.0383(16) -0.0034(13) 0.0052(13) -0.0011(13)
C2' 0.0471(19) 0.0445(18) 0.0385(17) -0.0001(15) 0.0054(14) -0.0029(14)
C3' 0.0454(19) 0.0449(18) 0.0431(18) 0.0035(15) 0.0082(15) 0.0014(15)
C4' 0.0336(17) 0.0441(18) 0.0462(18) -0.0052(14) 0.0033(14) 0.0058(15)
C5' 0.0423(18) 0.0491(19) 0.0414(18) -0.0042(16) 0.0004(15) -0.0028(15)
C6' 0.0411(17) 0.0412(17) 0.0426(17) -0.0020(14) 0.0071(14) -0.0046(14)
C7' 0.0347(16) 0.0368(16) 0.0430(17) 0.0010(13) 0.0096(14) -0.0007(13)
C8' 0.092(3) 0.103(3) 0.056(2) 0.034(3) -0.017(2) 0.000(2)
C9' 0.048(2) 0.055(2) 0.075(2) 0.0088(18) 0.0019(18) 0.0083(19)

loop_
_atom_type_symbol
_atom_type_description
_atom_type_scat_dispersion_real
_atom_type_scat_dispersion_imag
_atom_type_scat_source
C C 0.0181 0.0091 'International Tables Vol C Tables 4.2.6.8 and 6.1.1.4'
H H 0.0000 0.0000 'International Tables Vol C Tables 4.2.6.8 and 6.1.1.4'
N N 0.0311 0.0180 'International Tables Vol C Tables 4.2.6.8 and 6.1.1.4'
O O 0.0492 0.0322 'International Tables Vol C Tables 4.2.6.8 and 6.1.1.4'

loop_
_geom_angle_atom_site_label_1
_geom_angle_atom_site_label_2
_geom_angle_atom_site_label_3
_geom_angle_site_symmetry_1
_geom_angle_site_symmetry_3
_geom_angle
_geom_angle_publ_flag
N10 C1 C2 . . 103.9(2) ?
N10 C1 H1A . . 111.0 ?
C2 C1 H1A . . 111.0 ?
N10 C1 H1B . . 111.0 ?
C2 C1 H1B . . 111.0 ?
H1A C1 H1B . . 109.0 ?
C3 C2 C1 . . 106.4(2) ?
C3 C2 H2A . . 110.4 ?
C1 C2 H2A . . 110.4 ?
C3 C2 H2B . . 110.4 ?
C1 C2 H2B . . 110.4 ?
H2A C2 H2B . . 108.6 ?
C7' C3 C3A . . 122.2(3) ?
C7' C3 C2 . . 130.2(3) ?
C3A C3 C2 . . 107.6(2) ?
N4 C3A N10 . . 124.8(3) ?
N4 C3A C3 . . 126.9(3) ?
N10 C3A C3 . . 108.3(2) ?
C3A N4 C4A . . 115.4(2) ?
N4 C4A C5 . . 117.9(3) ?
N4 C4A C8A . . 123.4(3) ?
C5 C4A C8A . . 118.7(3) ?
C6 C5 C4A . . 120.7(3) ?
C6 C5 H5A . . 119.6 ?
C4A C5 H5A . . 119.6 ?
C5 C6 C7 . . 120.0(3) ?
C5 C6 H6A . . 120.0 ?
C7 C6 H6A . . 120.0 ?
C8 C7 C6 . . 120.4(3) ?
C8 C7 H7A . . 119.8 ?
C6 C7 H7A . . 119.8 ?
C7 C8 C8A . . 120.3(3) ?
C7 C8 H8A . . 119.8 ?
C8A C8 H8A . . 119.8 ?
C8 C8A C4A . . 119.8(3) ?
C8 C8A C9 . . 120.7(3) ?
C4A C8A C9 . . 119.5(3) ?
O1 C9 N10 . . 120.5(3) ?
O1 C9 C8A . . 126.4(3) ?
N10 C9 C8A . . 113.1(3) ?
C3A N10 C9 . . 123.8(2) ?
C3A N10 C1 . . 113.7(2) ?
C9 N10 C1 . . 122.5(2) ?
C4' N1' C8' . . 120.5(3) ?
C4' N1' C9' . . 120.7(3) ?
C8' N1' C9' . . 118.2(3) ?
C6' C1' C2' . . 115.5(3) ?
C6' C1' C7' . . 119.7(3) ?
C2' C1' C7' . . 124.8(3) ?
C3' C2' C1' . . 122.8(3) ?
C3' C2' H2'A . . 118.6 ?
C1' C2' H2'A . . 118.6 ?
C2' C3' C4' . . 121.1(3) ?
C2' C3' H3'A . . 119.4 ?
C4' C3' H3'A . . 119.4 ?
N1' C4' C3' . . 121.0(3) ?
N1' C4' C5' . . 121.8(3) ?
C3' C4' C5' . . 117.1(3) ?
C6' C5' C4' . . 120.5(3) ?
C6' C5' H5'A . . 119.8 ?
C4' C5' H5'A . . 119.8 ?
C5' C6' C1' . . 123.0(3) ?
C5' C6' H6'A . . 118.5 ?
C1' C6' H6'A . . 118.5 ?
C3 C7' C1' . . 129.6(3) ?
C3 C7' H7'A . . 115.2 ?
C1' C7' H7'A . . 115.2 ?
N1' C8' H8'A . . 109.5 ?
N1' C8' H8'B . . 109.5 ?
H8'A C8' H8'B . . 109.5 ?
N1' C8' H8'C . . 109.5 ?
H8'A C8' H8'C . . 109.5 ?
H8'B C8' H8'C . . 109.5 ?
N1' C9' H9'A . . 109.5 ?
N1' C9' H9'B . . 109.5 ?
H9'A C9' H9'B . . 109.5 ?
N1' C9' H9'C . . 109.5 ?
H9'A C9' H9'C . . 109.5 ?
H9'B C9' H9'C . . 109.5 ?

loop_
_geom_bond_atom_site_label_1
_geom_bond_atom_site_label_2
_geom_bond_site_symmetry_2
_geom_bond_distance
_geom_bond_publ_flag
O1 C9 . 1.225(3) ?
C1 N10 . 1.461(4) ?
C1 C2 . 1.529(4) ?
C1 H1A . 0.9700 ?
C1 H1B . 0.9700 ?
C2 C3 . 1.500(4) ?
C2 H2A . 0.9700 ?
C2 H2B . 0.9700 ?
C3 C7' . 1.338(4) ?
C3 C3A . 1.465(4) ?
C3A N4 . 1.295(3) ?
C3A N10 . 1.378(3) ?
N4 C4A . 1.394(4) ?
C4A C5 . 1.400(4) ?
C4A C8A . 1.403(4) ?
C5 C6 . 1.374(4) ?
C5 H5A . 0.9300 ?
C6 C7 . 1.390(4) ?
C6 H6A . 0.9300 ?
C7 C8 . 1.366(4) ?
C7 H7A . 0.9300 ?
C8 C8A . 1.397(4) ?
C8 H8A . 0.9300 ?
C8A C9 . 1.450(4) ?
C9 N10 . 1.382(4) ?
N1' C4' . 1.375(4) ?
N1' C8' . 1.434(4) ?
N1' C9' . 1.442(4) ?
C1' C6' . 1.392(4) ?
C1' C2' . 1.395(4) ?
C1' C7' . 1.452(4) ?
C2' C3' . 1.374(4) ?
C2' H2'A . 0.9300 ?
C3' C4' . 1.395(4) ?
C3' H3'A . 0.9300 ?
C4' C5' . 1.402(4) ?
C5' C6' . 1.381(4) ?
C5' H5'A . 0.9300 ?
C6' H6'A . 0.9300 ?
C7' H7'A . 0.9300 ?
C8' H8'A . 0.9600 ?
C8' H8'B . 0.9600 ?
C8' H8'C . 0.9600 ?
C9' H9'A . 0.9600 ?
C9' H9'B . 0.9600 ?
C9' H9'C . 0.9600 ?

loop_
_cod_related_entry_id
_cod_related_entry_database
_cod_related_entry_code
1 ChemSpider 24745226
